data_7115252
loop_
_publ_author_name
'Magennis, Steven W.'
'Parsons, Simon'
'Pikramenou, Zoe'
'Corval, Anne'
'Derek Woollins, J.'

_publ_section_title
;
 Imidodiphosphinate ligands as antenna units in luminescent lanthanide
 complexes
;
_journal_issue 1
_journal_name_full 'Chemical Communications'
_journal_page_first 61
_journal_paper_doi 10.1039/a808046a
_journal_year 1999
_chemical_formula_moiety '[Tb(Ph2PONPOPh2)3].0.75H2O'
_chemical_formula_sum 'C72 H61.5 N3 O6.75 P6 Tb'
_chemical_formula_weight 1421.48
_chemical_name_systematic
; 
 ? 
;
_space_group_IT_number 148
_symmetry_cell_setting rhombohedral
_symmetry_space_group_name_Hall '-R 3'
_symmetry_space_group_name_H-M 'R -3 :H'
_atom_sites_solution_hydrogens 'geometric; disordered H not placed'
_atom_sites_solution_primary direct
_atom_sites_solution_secondary difmap
_audit_creation_method SHELXL-97
_cell_angle_alpha 90.00
_cell_angle_beta 90.00
_cell_angle_gamma 120.00
_cell_formula_units_Z 12
_cell_length_a 23.372(4)
_cell_length_b 23.372(4)
_cell_length_c 42.956(8)
_cell_measurement_reflns_used 24
_cell_measurement_temperature 220(2)
_cell_measurement_theta_max 12
_cell_measurement_theta_min 11
_cell_volume 20321(6)
_computing_cell_refinement 'Stoe DIF4'
_computing_data_collection 'Stoe DIF4'
_computing_data_reduction 'Stoe REDU4'
_computing_molecular_graphics SHELXTL
_computing_structure_refinement SHELXL-97
_computing_structure_solution SIR92
_diffrn_ambient_temperature 220(2)
_diffrn_measured_fraction_theta_full 0.994
_diffrn_measured_fraction_theta_max 0.994
_diffrn_measurement_method 'Omega-theta with learnt-profile'
_diffrn_radiation_monochromator graphite
_diffrn_radiation_source 'fine-focus sealed tube'
_diffrn_radiation_type MoK\a
_diffrn_radiation_wavelength 0.71073
_diffrn_reflns_av_R_equivalents 0.1601
_diffrn_reflns_av_sigmaI/netI 0.0771
_diffrn_reflns_limit_h_max 24
_diffrn_reflns_limit_h_min -23
_diffrn_reflns_limit_k_max 27
_diffrn_reflns_limit_k_min 0
_diffrn_reflns_limit_l_max 51
_diffrn_reflns_limit_l_min 0
_diffrn_reflns_number 9599
_diffrn_reflns_theta_full 25.04
_diffrn_reflns_theta_max 25.04
_diffrn_reflns_theta_min 2.58
_diffrn_standards_interval_time 60
_diffrn_standards_number 3
_exptl_absorpt_coefficient_mu 1.240
_exptl_absorpt_correction_T_max 0.886
_exptl_absorpt_correction_T_min 0.592
_exptl_absorpt_correction_type numerical
_exptl_absorpt_process_details 'xshape vs psi-scans'
_exptl_crystal_colour Colourless
_exptl_crystal_density_diffrn 1.394
_exptl_crystal_density_method 'not measured'
_exptl_crystal_description 'tablet developed in (001)'
_exptl_crystal_F_000 8682
_exptl_crystal_size_max 0.46
_exptl_crystal_size_mid 0.46
_exptl_crystal_size_min 0.19
_refine_diff_density_max 1.605
_refine_diff_density_min -1.529
_refine_diff_density_rms 0.135
_refine_ls_extinction_method none
_refine_ls_goodness_of_fit_ref 1.033
_refine_ls_hydrogen_treatment riding
_refine_ls_matrix_type full
_refine_ls_number_parameters 535
_refine_ls_number_reflns 7979
_refine_ls_number_restraints 0
_refine_ls_restrained_S_all 1.033
_refine_ls_R_factor_all 0.0965
_refine_ls_R_factor_gt 0.0624
_refine_ls_shift/su_max 0.002
_refine_ls_shift/su_mean 0.000
_refine_ls_structure_factor_coef Fsqd
_refine_ls_weighting_details 'calc w=1/[\s^2^(Fo^2^)+(0.0859P)^2^+146.1677P] where P=(Fo^2^+2Fc^2^)/3'
_refine_ls_weighting_scheme calc
_refine_ls_wR_factor_gt 0.1492
_refine_ls_wR_factor_ref 0.1744
_reflns_number_gt 5674
_reflns_number_total 7979
_reflns_threshold_expression >2sigma(I)
_cod_data_source_file 808046a.txt
_cod_data_source_block smtbp2
_cod_depositor_comments
;
The following automatic conversions were performed:
'_atom_site_symetry_multiplicity' tag replaced with
'_atom_site_symmetry_multiplicity'.

Automatic conversion script
Id: cif_correct_tags 1440 2010-10-19 06:21:57Z saulius 

The following automatic conversions were performed:

'_symmetry_cell_setting' value 'Rhombohedral' changed to
'rhombohedral' according to
/usr/data/users/saulius/automatic-downloads/retrospective/RSC/lib/dictionaries/cif_core.dic
dictionary named 'cif_core.dic' version 2.4.2 from
2011-04-26.

'_exptl_absorpt_correction_type' value 'Numerical'
changed to 'numerical' according to
/usr/data/users/saulius/automatic-downloads/retrospective/RSC/lib/dictionaries/cif_core.dic
dictionary named 'cif_core.dic' version 2.4.2 from 2011-04-26.

Automatic conversion script
Id: cif_fix_values 2281 2013-09-26 08:29:07Z andrius 

The following automatic conversions were performed:

'_atom_sites_solution_primary' value 'direct methods' was changed to
'direct'.

Automatic conversion script
Id: cif_fix_values 6452 2018-10-05 10:23:21Z andrius 
;
_cod_original_cell_volume 20320(6)
_cod_original_sg_symbol_H-M R-3
_cod_original_formula_sum 'C72 H61.50 N3 O6.75 P6 Tb'
_cod_database_code 7115252

loop_
_symmetry_equiv_pos_as_xyz
'x, y, z'
'-y, x-y, z'
'-x+y, -x, z'
'x+2/3, y+1/3, z+1/3'
'-y+2/3, x-y+1/3, z+1/3'
'-x+y+2/3, -x+1/3, z+1/3'
'x+1/3, y+2/3, z+2/3'
'-y+1/3, x-y+2/3, z+2/3'
'-x+y+1/3, -x+2/3, z+2/3'
'-x, -y, -z'
'y, -x+y, -z'
'x-y, x, -z'
'-x+2/3, -y+1/3, -z+1/3'
'y+2/3, -x+y+1/3, -z+1/3'
'x-y+2/3, x+1/3, -z+1/3'
'-x+1/3, -y+2/3, -z+2/3'
'y+1/3, -x+y+2/3, -z+2/3'
'x-y+1/3, x+2/3, -z+2/3'

loop_
_atom_site_label
_atom_site_type_symbol
_atom_site_fract_x
_atom_site_fract_y
_atom_site_fract_z
_atom_site_U_iso_or_equiv
_atom_site_adp_type
_atom_site_occupancy
_atom_site_symmetry_multiplicity
_atom_site_calc_flag
_atom_site_refinement_flags
Tb1 Tb 1.0000 0.0000 0.611166(14) 0.02450(17) Uani 1 3 d S
O1 O 1.0728(2) 0.0815(2) 0.64257(11) 0.0318(11) Uani 1 1 d .
P1 P 1.08765(9) 0.15216(9) 0.64795(4) 0.0281(4) Uani 1 1 d .
O2 O 1.0125(2) 0.0860(2) 0.58269(11) 0.0328(12) Uani 1 1 d .
P2 P 1.04175(10) 0.15998(9) 0.58738(4) 0.0305(4) Uani 1 1 d .
N1 N 1.0735(3) 0.1883(3) 0.62064(14) 0.0347(15) Uani 1 1 d .
C11 C 1.1731(4) 0.1999(4) 0.65919(17) 0.0330(17) Uani 1 1 d .
C21 C 1.2048(4) 0.1680(5) 0.6711(2) 0.049(2) Uani 1 1 d .
H21 H 1.1819 0.1216 0.6727 0.059 Uiso 1 1 calc R
C31 C 1.2692(5) 0.2037(6) 0.6805(2) 0.069(3) Uani 1 1 d .
H31 H 1.2901 0.1819 0.6892 0.083 Uiso 1 1 calc R
C41 C 1.3039(5) 0.2718(7) 0.6774(3) 0.083(4) Uani 1 1 d .
H41 H 1.3485 0.2961 0.6835 0.099 Uiso 1 1 calc R
C51 C 1.2730(5) 0.3034(6) 0.6654(3) 0.075(3) Uani 1 1 d .
H51 H 1.2965 0.3497 0.6636 0.090 Uiso 1 1 calc R
C61 C 1.2078(4) 0.2687(4) 0.6557(2) 0.050(2) Uani 1 1 d .
H61 H 1.1873 0.2908 0.6470 0.060 Uiso 1 1 calc R
C12 C 1.0405(3) 0.1520(3) 0.68106(16) 0.0287(16) Uani 1 1 d .
C22 C 1.0332(4) 0.1123(4) 0.70638(19) 0.045(2) Uani 1 1 d .
H22 H 1.0522 0.0851 0.7061 0.054 Uiso 1 1 calc R
C32 C 0.9977(5) 0.1126(5) 0.7322(2) 0.060(3) Uani 1 1 d .
H32 H 0.9930 0.0857 0.7494 0.072 Uiso 1 1 calc R
C42 C 0.9696(4) 0.1517(5) 0.7330(2) 0.055(3) Uani 1 1 d .
H42 H 0.9462 0.1523 0.7507 0.066 Uiso 1 1 calc R
C52 C 0.9759(5) 0.1894(5) 0.7080(2) 0.056(2) Uani 1 1 d .
H52 H 0.9556 0.2155 0.7083 0.067 Uiso 1 1 calc R
C62 C 1.0113(4) 0.1907(4) 0.6823(2) 0.046(2) Uani 1 1 d .
H62 H 1.0156 0.2180 0.6653 0.055 Uiso 1 1 calc R
C13 C 1.1042(4) 0.2030(4) 0.55829(18) 0.0369(18) Uani 1 1 d .
C23 C 1.1699(5) 0.2409(5) 0.5674(2) 0.053(2) Uani 1 1 d .
H23 H 1.1805 0.2470 0.5887 0.064 Uiso 1 1 calc R
C33 C 1.2201(5) 0.2698(5) 0.5453(3) 0.067(3) Uani 1 1 d .
H33 H 1.2646 0.2937 0.5515 0.081 Uiso 1 1 calc R
C43 C 1.2037(6) 0.2627(5) 0.5147(3) 0.066(3) Uani 1 1 d .
H43 H 1.2375 0.2834 0.4999 0.080 Uiso 1 1 calc R
C53 C 1.1411(6) 0.2272(5) 0.5050(2) 0.059(3) Uani 1 1 d .
H53 H 1.1316 0.2228 0.4836 0.071 Uiso 1 1 calc R
C63 C 1.0894(5) 0.1963(4) 0.5268(2) 0.048(2) Uani 1 1 d .
H63 H 1.0454 0.1713 0.5200 0.058 Uiso 1 1 calc R
C14 C 0.9759(4) 0.1775(4) 0.58102(17) 0.0354(18) Uani 1 1 d .
C24 C 0.9859(5) 0.2369(4) 0.56925(19) 0.045(2) Uani 1 1 d .
H24 H 1.0286 0.2699 0.5633 0.054 Uiso 1 1 calc R
C34 C 0.9328(6) 0.2476(6) 0.5662(2) 0.067(3) Uani 1 1 d .
H34 H 0.9392 0.2878 0.5582 0.080 Uiso 1 1 calc R
C44 C 0.8730(6) 0.2004(7) 0.5746(3) 0.080(4) Uani 1 1 d .
H44 H 0.8379 0.2088 0.5722 0.096 Uiso 1 1 calc R
C54 C 0.8589(6) 0.1401(7) 0.5864(3) 0.083(4) Uani 1 1 d .
H54 H 0.8159 0.1082 0.5924 0.100 Uiso 1 1 calc R
C64 C 0.9121(5) 0.1293(5) 0.5891(2) 0.062(3) Uani 1 1 d .
H64 H 0.9047 0.0883 0.5965 0.075 Uiso 1 1 calc R
Tb2 Tb 0.3333 -0.3333 0.540413(14) 0.02473(17) Uani 1 3 d S
O3 O 0.4108(2) -0.2603(2) 0.57384(11) 0.0299(11) Uani 1 1 d .
O4 O 0.4126(2) -0.2634(2) 0.50594(11) 0.0311(11) Uani 1 1 d .
P3 P 0.48341(9) -0.20768(9) 0.57281(4) 0.0281(4) Uani 1 1 d .
P4 P 0.48490(9) -0.21205(9) 0.50784(5) 0.0296(4) Uani 1 1 d .
N2 N 0.5111(3) -0.1737(3) 0.53971(14) 0.0322(14) Uani 1 1 d .
C15 C 0.5005(4) -0.1414(4) 0.59955(19) 0.0369(18) Uani 1 1 d .
C25 C 0.4785(5) -0.1569(5) 0.6301(2) 0.053(2) Uani 1 1 d .
H25 H 0.4547 -0.2010 0.6368 0.064 Uiso 1 1 calc R
C35 C 0.4927(5) -0.1046(6) 0.6507(2) 0.067(3) Uani 1 1 d .
H35 H 0.4774 -0.1145 0.6713 0.081 Uiso 1 1 calc R
C45 C 0.5276(5) -0.0407(5) 0.6418(3) 0.062(3) Uani 1 1 d .
H45 H 0.5368 -0.0068 0.6562 0.075 Uiso 1 1 calc R
C55 C 0.5494(5) -0.0258(5) 0.6121(3) 0.063(3) Uani 1 1 d .
H55 H 0.5738 0.0186 0.6057 0.076 Uiso 1 1 calc R
C65 C 0.5357(4) -0.0762(4) 0.5908(2) 0.047(2) Uani 1 1 d .
H65 H 0.5509 -0.0654 0.5702 0.057 Uiso 1 1 calc R
C16 C 0.5296(4) -0.2449(4) 0.58729(17) 0.0305(16) Uani 1 1 d .
C26 C 0.5969(4) -0.2063(4) 0.5932(2) 0.043(2) Uani 1 1 d .
H26 H 0.6178 -0.1602 0.5911 0.051 Uiso 1 1 calc R
C36 C 0.6331(4) -0.2357(4) 0.6020(2) 0.045(2) Uani 1 1 d .
H36 H 0.6785 -0.2095 0.6061 0.054 Uiso 1 1 calc R
C46 C 0.6031(4) -0.3022(5) 0.6049(2) 0.056(2) Uani 1 1 d .
H46 H 0.6282 -0.3219 0.6105 0.067 Uiso 1 1 calc R
C56 C 0.5365(5) -0.3413(5) 0.5997(2) 0.058(3) Uani 1 1 d .
H56 H 0.5162 -0.3874 0.6022 0.070 Uiso 1 1 calc R
C66 C 0.4987(4) -0.3127(4) 0.5908(2) 0.047(2) Uani 1 1 d .
H66 H 0.4530 -0.3391 0.5872 0.057 Uiso 1 1 calc R
C17 C 0.5036(3) -0.1496(4) 0.47859(18) 0.0307(16) Uani 1 1 d .
C27 C 0.4901(4) -0.1669(4) 0.4476(2) 0.046(2) Uani 1 1 d .
H27 H 0.4717 -0.2113 0.4417 0.056 Uiso 1 1 calc R
C37 C 0.5036(5) -0.1191(5) 0.4254(2) 0.059(3) Uani 1 1 d .
H37 H 0.4939 -0.1315 0.4044 0.071 Uiso 1 1 calc R
C47 C 0.5302(4) -0.0553(5) 0.4333(2) 0.054(3) Uani 1 1 d .
H47 H 0.5391 -0.0235 0.4178 0.065 Uiso 1 1 calc R
C57 C 0.5444(5) -0.0360(5) 0.4638(2) 0.058(3) Uani 1 1 d .
H57 H 0.5628 0.0086 0.4695 0.069 Uiso 1 1 calc R
C67 C 0.5309(4) -0.0842(4) 0.4863(2) 0.047(2) Uani 1 1 d .
H67 H 0.5409 -0.0715 0.5073 0.056 Uiso 1 1 calc R
C18 C 0.5288(4) -0.2541(4) 0.49707(17) 0.0326(17) Uani 1 1 d .
C28 C 0.4958(4) -0.3180(4) 0.4863(2) 0.042(2) Uani 1 1 d .
H28 H 0.4496 -0.3401 0.4841 0.051 Uiso 1 1 calc R
C38 C 0.5306(5) -0.3502(5) 0.4788(2) 0.056(2) Uani 1 1 d .
H38 H 0.5076 -0.3940 0.4716 0.067 Uiso 1 1 calc R
C48 C 0.5973(4) -0.3188(5) 0.4816(3) 0.062(3) Uani 1 1 d .
H48 H 0.6205 -0.3403 0.4757 0.074 Uiso 1 1 calc R
C58 C 0.6315(5) -0.2544(5) 0.4933(3) 0.071(3) Uani 1 1 d .
H58 H 0.6775 -0.2332 0.4962 0.085 Uiso 1 1 calc R
C68 C 0.5975(4) -0.2218(4) 0.5008(3) 0.057(3) Uani 1 1 d .
H68 H 0.6204 -0.1781 0.5082 0.068 Uiso 1 1 calc R
O1W O 0.6667 0.3333 0.1175(3) 0.117(6) Uani 1 3 d S
O2W O 0.0000 0.0000 0.0188(5) 0.062(6) Uani 0.50 3 d SP

loop_
_atom_site_aniso_label
_atom_site_aniso_U_11
_atom_site_aniso_U_22
_atom_site_aniso_U_33
_atom_site_aniso_U_23
_atom_site_aniso_U_13
_atom_site_aniso_U_12
Tb1 0.0227(2) 0.0227(2) 0.0282(3) 0.000 0.000 0.01133(11)
O1 0.034(3) 0.028(3) 0.037(3) -0.001(2) -0.006(2) 0.018(2)
P1 0.0284(10) 0.0240(9) 0.0272(10) -0.0009(8) -0.0017(8) 0.0096(8)
O2 0.039(3) 0.031(3) 0.030(3) 0.004(2) -0.002(2) 0.018(2)
P2 0.0398(11) 0.0285(10) 0.0268(10) 0.0050(8) 0.0024(8) 0.0198(9)
N1 0.039(4) 0.030(3) 0.033(4) 0.001(3) -0.003(3) 0.015(3)
C11 0.027(4) 0.028(4) 0.034(4) -0.005(3) 0.000(3) 0.006(3)
C21 0.040(5) 0.056(6) 0.050(5) -0.008(4) -0.009(4) 0.023(4)
C31 0.046(6) 0.106(9) 0.061(7) -0.019(6) -0.016(5) 0.042(7)
C41 0.033(6) 0.104(10) 0.085(9) -0.039(8) -0.006(6) 0.015(6)
C51 0.042(6) 0.061(7) 0.090(9) -0.021(6) -0.002(6) 0.001(5)
C61 0.042(5) 0.042(5) 0.057(6) -0.005(4) 0.001(4) 0.015(4)
C12 0.027(4) 0.025(4) 0.029(4) -0.002(3) 0.002(3) 0.009(3)
C22 0.041(5) 0.055(6) 0.041(5) 0.009(4) 0.006(4) 0.026(4)
C32 0.047(6) 0.091(8) 0.034(5) 0.014(5) 0.006(4) 0.029(6)
C42 0.033(5) 0.081(7) 0.041(5) -0.015(5) 0.008(4) 0.020(5)
C52 0.056(6) 0.058(6) 0.059(6) -0.002(5) 0.016(5) 0.034(5)
C62 0.057(6) 0.047(5) 0.037(5) 0.000(4) 0.007(4) 0.028(5)
C13 0.044(5) 0.035(4) 0.036(4) 0.005(3) 0.010(4) 0.023(4)
C23 0.052(6) 0.057(6) 0.046(5) 0.000(4) 0.013(4) 0.024(5)
C33 0.055(6) 0.075(7) 0.070(7) 0.006(6) 0.017(5) 0.030(6)
C43 0.077(8) 0.075(7) 0.058(7) 0.024(6) 0.028(6) 0.046(7)
C53 0.089(8) 0.078(7) 0.035(5) 0.014(5) 0.024(5) 0.060(7)
C63 0.061(6) 0.051(5) 0.038(5) 0.004(4) -0.002(4) 0.032(5)
C14 0.043(5) 0.048(5) 0.024(4) -0.002(3) -0.003(3) 0.030(4)
C24 0.058(6) 0.049(5) 0.042(5) 0.000(4) -0.002(4) 0.038(5)
C34 0.094(9) 0.086(8) 0.061(7) -0.010(6) -0.009(6) 0.076(8)
C44 0.083(9) 0.134(12) 0.069(8) -0.014(8) -0.003(7) 0.089(9)
C54 0.066(8) 0.105(10) 0.099(10) 0.019(8) 0.021(7) 0.058(8)
C64 0.046(6) 0.067(7) 0.080(8) 0.012(6) 0.013(5) 0.032(5)
Tb2 0.0219(2) 0.0219(2) 0.0304(4) 0.000 0.000 0.01094(10)
O3 0.027(3) 0.029(3) 0.032(3) -0.003(2) -0.003(2) 0.013(2)
O4 0.027(3) 0.035(3) 0.029(3) 0.000(2) 0.004(2) 0.014(2)
P3 0.0249(10) 0.0269(10) 0.0294(10) -0.0039(8) -0.0026(8) 0.0107(8)
P4 0.0256(10) 0.0270(10) 0.0320(11) 0.0016(8) 0.0026(8) 0.0099(8)
N2 0.026(3) 0.024(3) 0.032(3) 0.001(3) -0.001(3) 0.002(3)
C15 0.032(4) 0.039(5) 0.041(5) -0.011(4) -0.007(3) 0.018(4)
C25 0.055(6) 0.056(6) 0.040(5) -0.013(4) 0.002(4) 0.022(5)
C35 0.062(7) 0.091(8) 0.048(6) -0.033(6) -0.004(5) 0.038(6)
C45 0.066(7) 0.049(6) 0.076(8) -0.036(5) -0.019(6) 0.032(5)
C55 0.075(7) 0.038(5) 0.075(8) -0.016(5) -0.018(6) 0.028(5)
C65 0.058(6) 0.034(5) 0.050(5) -0.012(4) -0.009(4) 0.024(4)
C16 0.033(4) 0.033(4) 0.030(4) 0.003(3) 0.001(3) 0.019(3)
C26 0.034(4) 0.042(5) 0.052(5) 0.000(4) 0.000(4) 0.018(4)
C36 0.030(4) 0.046(5) 0.052(5) -0.001(4) -0.003(4) 0.015(4)
C46 0.047(6) 0.065(7) 0.066(7) 0.013(5) 0.002(5) 0.036(5)
C56 0.051(6) 0.049(6) 0.079(7) 0.012(5) -0.003(5) 0.029(5)
C66 0.037(5) 0.038(5) 0.069(6) -0.003(4) -0.007(4) 0.020(4)
C17 0.023(4) 0.030(4) 0.036(4) 0.004(3) 0.006(3) 0.011(3)
C27 0.048(5) 0.032(4) 0.044(5) 0.004(4) -0.006(4) 0.008(4)
C37 0.047(6) 0.062(7) 0.054(6) 0.005(5) -0.014(5) 0.016(5)
C47 0.043(5) 0.046(6) 0.063(6) 0.031(5) 0.001(5) 0.014(4)
C57 0.067(7) 0.036(5) 0.063(7) 0.012(5) 0.004(5) 0.020(5)
C67 0.057(6) 0.031(4) 0.042(5) 0.006(4) 0.000(4) 0.014(4)
C18 0.029(4) 0.035(4) 0.033(4) 0.007(3) 0.012(3) 0.015(3)
C28 0.035(4) 0.042(5) 0.050(5) -0.006(4) 0.002(4) 0.019(4)
C38 0.056(6) 0.047(5) 0.069(7) -0.006(5) 0.009(5) 0.029(5)
C48 0.042(5) 0.062(6) 0.096(8) 0.016(6) 0.018(5) 0.037(5)
C58 0.031(5) 0.050(6) 0.132(11) -0.005(6) 0.000(6) 0.020(5)
C68 0.032(5) 0.036(5) 0.100(8) -0.014(5) -0.007(5) 0.015(4)
O1W 0.149(9) 0.149(9) 0.054(9) 0.000 0.000 0.074(5)
O2W 0.070(10) 0.070(10) 0.048(13) 0.000 0.000 0.035(5)

loop_
_atom_type_symbol
_atom_type_description
_atom_type_scat_dispersion_real
_atom_type_scat_dispersion_imag
_atom_type_scat_source
C C 0.0033 0.0016 'International Tables Vol C Tables 4.2.6.8 and 6.1.1.4'
H H 0.0000 0.0000 'International Tables Vol C Tables 4.2.6.8 and 6.1.1.4'
N N 0.0061 0.0033 'International Tables Vol C Tables 4.2.6.8 and 6.1.1.4'
O O 0.0106 0.0060 'International Tables Vol C Tables 4.2.6.8 and 6.1.1.4'
P P 0.1023 0.0942 'International Tables Vol C Tables 4.2.6.8 and 6.1.1.4'
Tb Tb -0.1723 4.1537 'International Tables Vol C Tables 4.2.6.8 and 6.1.1.4'

loop_
_geom_angle_atom_site_label_1
_geom_angle_atom_site_label_2
_geom_angle_atom_site_label_3
_geom_angle
_geom_angle_site_symmetry_1
_geom_angle_site_symmetry_3
O2 Tb1 O2 93.12(17) 2_645 3_765
O2 Tb1 O2 93.12(17) 2_645 .
O2 Tb1 O2 93.12(17) 3_765 .
O2 Tb1 O1 168.51(17) 2_645 .
O2 Tb1 O1 97.60(18) 3_765 .
O2 Tb1 O1 82.21(18) . .
O2 Tb1 O1 82.21(18) 2_645 2_645
O2 Tb1 O1 168.51(17) 3_765 2_645
O2 Tb1 O1 97.60(18) . 2_645
O1 Tb1 O1 87.99(18) . 2_645
O2 Tb1 O1 97.60(18) 2_645 3_765
O2 Tb1 O1 82.21(17) 3_765 3_765
O2 Tb1 O1 168.51(18) . 3_765
O1 Tb1 O1 87.99(18) . 3_765
O1 Tb1 O1 87.99(18) 2_645 3_765
P1 O1 Tb1 132.1(3) . .
O1 P1 N1 118.3(3) . .
O1 P1 C12 108.1(3) . .
N1 P1 C12 107.3(3) . .
O1 P1 C11 107.1(3) . .
N1 P1 C11 109.4(4) . .
C12 P1 C11 106.1(3) . .
P2 O2 Tb1 136.8(3) . .
O2 P2 N1 116.3(3) . .
O2 P2 C13 108.7(3) . .
N1 P2 C13 108.1(4) . .
O2 P2 C14 106.8(3) . .
N1 P2 C14 108.3(3) . .
C13 P2 C14 108.3(4) . .
P1 N1 P2 128.6(4) . .
C21 C11 C61 120.0(8) . .
C21 C11 P1 119.4(6) . .
C61 C11 P1 120.6(6) . .
C31 C21 C11 120.1(9) . .
C21 C31 C41 120.3(11) . .
C51 C41 C31 119.6(10) . .
C41 C51 C61 121.4(11) . .
C51 C61 C11 118.4(10) . .
C62 C12 C22 118.3(7) . .
C62 C12 P1 122.1(6) . .
C22 C12 P1 119.5(6) . .
C12 C22 C32 119.9(8) . .
C42 C32 C22 120.9(9) . .
C52 C42 C32 118.9(9) . .
C42 C52 C62 121.5(9) . .
C52 C62 C12 120.4(8) . .
C63 C13 C23 118.7(8) . .
C63 C13 P2 121.9(7) . .
C23 C13 P2 119.3(6) . .
C13 C23 C33 120.8(9) . .
C43 C33 C23 118.8(10) . .
C53 C43 C33 122.3(10) . .
C43 C53 C63 120.2(9) . .
C13 C63 C53 119.2(9) . .
C24 C14 C64 118.7(8) . .
C24 C14 P2 123.2(7) . .
C64 C14 P2 118.1(7) . .
C14 C24 C34 119.8(9) . .
C44 C34 C24 119.3(10) . .
C34 C44 C54 124.5(10) . .
C44 C54 C64 116.0(11) . .
C14 C64 C54 121.7(10) . .
O3 Tb2 O3 84.31(18) 2_545 .
O3 Tb2 O3 84.31(18) 2_545 3_655
O3 Tb2 O3 84.31(18) . 3_655
O3 Tb2 O4 79.44(17) 2_545 2_545
O3 Tb2 O4 132.35(17) . 2_545
O3 Tb2 O4 137.13(17) 3_655 2_545
O3 Tb2 O4 137.13(17) 2_545 .
O3 Tb2 O4 79.44(17) . .
O3 Tb2 O4 132.35(17) 3_655 .
O4 Tb2 O4 82.85(18) 2_545 .
O3 Tb2 O4 132.35(17) 2_545 3_655
O3 Tb2 O4 137.13(17) . 3_655
O3 Tb2 O4 79.44(17) 3_655 3_655
O4 Tb2 O4 82.85(18) 2_545 3_655
O4 Tb2 O4 82.85(18) . 3_655
P3 O3 Tb2 137.5(3) . .
P4 O4 Tb2 135.7(3) . .
O3 P3 N2 116.0(3) . .
O3 P3 C16 107.2(3) . .
N2 P3 C16 110.8(3) . .
O3 P3 C15 110.7(3) . .
N2 P3 C15 106.2(4) . .
C16 P3 C15 105.4(4) . .
O4 P4 N2 117.4(3) . .
O4 P4 C18 105.6(3) . .
N2 P4 C18 111.5(4) . .
O4 P4 C17 109.2(3) . .
N2 P4 C17 106.0(3) . .
C18 P4 C17 106.8(3) . .
P4 N2 P3 122.8(4) . .
C65 C15 C25 119.1(8) . .
C65 C15 P3 122.1(6) . .
C25 C15 P3 118.8(7) . .
C15 C25 C35 118.1(9) . .
C45 C35 C25 122.2(10) . .
C35 C45 C55 119.5(9) . .
C45 C55 C65 120.0(9) . .
C15 C65 C55 121.1(9) . .
C66 C16 C26 119.9(7) . .
C66 C16 P3 119.6(6) . .
C26 C16 P3 120.4(6) . .
C36 C26 C16 120.2(8) . .
C46 C36 C26 120.1(8) . .
C36 C46 C56 120.9(9) . .
C46 C56 C66 120.1(9) . .
C16 C66 C56 118.9(8) . .
C67 C17 C27 118.1(7) . .
C67 C17 P4 121.4(6) . .
C27 C17 P4 120.4(6) . .
C17 C27 C37 120.2(8) . .
C47 C37 C27 121.1(9) . .
C37 C47 C57 120.5(9) . .
C47 C57 C67 118.5(9) . .
C17 C67 C57 121.5(9) . .
C28 C18 C68 119.7(7) . .
C28 C18 P4 121.0(6) . .
C68 C18 P4 119.3(6) . .
C18 C28 C38 120.1(8) . .
C48 C38 C28 120.7(9) . .
C38 C48 C58 119.8(9) . .
C68 C58 C48 120.0(9) . .
C58 C68 C18 119.7(8) . .

loop_
_geom_bond_atom_site_label_1
_geom_bond_atom_site_label_2
_geom_bond_distance
_geom_bond_site_symmetry_2
Tb1 O2 2.244(5) 2_645
Tb1 O2 2.244(5) 3_765
Tb1 O2 2.244(5) .
Tb1 O1 2.259(5) .
Tb1 O1 2.259(5) 2_645
Tb1 O1 2.259(5) 3_765
O1 P1 1.526(5) .
P1 N1 1.575(6) .
P1 C12 1.798(7) .
P1 C11 1.800(7) .
O2 P2 1.521(5) .
P2 N1 1.593(6) .
P2 C13 1.799(8) .
P2 C14 1.800(8) .
C11 C21 1.386(11) .
C11 C61 1.400(11) .
C21 C31 1.369(12) .
C31 C41 1.385(16) .
C41 C51 1.368(17) .
C51 C61 1.384(13) .
C12 C62 1.380(11) .
C12 C22 1.384(11) .
C22 C32 1.388(12) .
C32 C42 1.366(14) .
C42 C52 1.351(13) .
C52 C62 1.373(12) .
C13 C63 1.388(11) .
C13 C23 1.389(12) .
C23 C33 1.394(13) .
C33 C43 1.354(14) .
C43 C53 1.338(14) .
C53 C63 1.407(12) .
C14 C24 1.383(11) .
C14 C64 1.389(12) .
C24 C34 1.390(12) .
C34 C44 1.326(16) .
C44 C54 1.373(16) .
C54 C64 1.394(13) .
Tb2 O3 2.272(5) 2_545
Tb2 O3 2.272(5) .
Tb2 O3 2.272(5) 3_655
Tb2 O4 2.295(5) 2_545
Tb2 O4 2.295(5) .
Tb2 O4 2.295(5) 3_655
O3 P3 1.519(5) .
O4 P4 1.508(5) .
P3 N2 1.599(6) .
P3 C16 1.802(7) .
P3 C15 1.806(8) .
P4 N2 1.582(6) .
P4 C18 1.801(7) .
P4 C17 1.806(7) .
C15 C65 1.372(11) .
C15 C25 1.389(12) .
C25 C35 1.408(12) .
C35 C45 1.349(14) .
C45 C55 1.356(14) .
C55 C65 1.396(12) .
C16 C66 1.381(11) .
C16 C26 1.390(10) .
C26 C36 1.383(11) .
C36 C46 1.354(12) .
C46 C56 1.372(12) .
C56 C66 1.405(12) .
C17 C67 1.370(11) .
C17 C27 1.379(11) .
C27 C37 1.382(12) .
C37 C47 1.340(13) .
C47 C57 1.374(13) .
C57 C67 1.396(12) .
C18 C28 1.373(11) .
C18 C68 1.399(11) .
C28 C38 1.395(11) .
C38 C48 1.357(12) .
C48 C58 1.398(14) .
C58 C68 1.385(12) .
O2W O2W 1.61(4) 10
